data_7045625
loop_
_publ_author_name
'Starobrat, A.'
'Jaro\'n, T'
'Grochala, W.'

_publ_section_title
;
 New hydrogen-rich ammonium metal borohydrides,
 NH<sub>4</sub>[M(BH<sub>4</sub>)<sub>4</sub>], M = Y, Sc, Al, as
 potential H<sub>2</sub> sources.
;
_journal_issue 13
_journal_name_full 'Dalton transactions (Cambridge, England : 2003)'
_journal_page_first 4442
_journal_page_last 4448
_journal_paper_doi 10.1039/c7dt03926c
_journal_volume 47
_journal_year 2018
_chemical_formula_moiety 'B4 H16 Sc, H4 N'
_chemical_formula_sum 'B4 H20 N Sc'
_chemical_formula_weight 122.37
_space_group_IT_number 14
_space_group_name_Hall '-P 2ybc'
_space_group_name_H-M_alt 'P 1 21/c 1'
_symmetry_cell_setting monoclinic
_symmetry_Int_Tables_number 14
_symmetry_space_group_name_Hall '-P 2ybc'
_symmetry_space_group_name_H-M 'P 1 21/c 1'
_cell_angle_alpha 90
_cell_angle_beta 127.202(4)
_cell_angle_gamma 90
_cell_formula_units_Z 4
_cell_length_a 7.8857(10)
_cell_length_b 11.8920(16)
_cell_length_c 12.8350(16)
_cell_measurement_temperature 240
_cell_volume 958.7(2)
_diffrn_ambient_temperature 240
_diffrn_detector one-dimensional
_diffrn_detector_type LYNXEYE
_diffrn_measurement_device_type 'Bruker D8 Discover'
_diffrn_radiation_probe x-ray
_diffrn_radiation_type 'Cu K\a'
_diffrn_radiation_wavelength 1.5418
_exptl_absorpt_coefficient_mu 5.78
_exptl_crystal_density_diffrn 0.8478
_exptl_crystal_F_000 272
_pd_char_colour white
_pd_instr_location ' ?'
_pd_meas_2theta_range_inc 0.015
_pd_meas_2theta_range_max 70.000
_pd_meas_2theta_range_min 10.000
_pd_meas_number_of_points 3911
_pd_meas_scan_method cont
_pd_prep_temperature 240
_pd_proc_2theta_range_inc 0.015
_pd_proc_2theta_range_max 70
_pd_proc_2theta_range_min 10
_pd_proc_ls_background_function '30 Legendre polynoms'
_pd_proc_ls_pref_orient_corr none
_pd_proc_ls_profile_function Pseudo-Voigt
_pd_proc_ls_prof_R_factor 0.0055
_pd_proc_ls_prof_wR_expected 0.0805
_pd_proc_ls_prof_wR_factor 0.0079
_pd_spec_mounting 'quartz capillary'
_pd_spec_mount_mode transmission
_pd_spec_shape cylinder
_refine_ls_goodness_of_fit_all 0.10
_refine_ls_hydrogen_treatment refall
_refine_ls_number_constraints 2
_refine_ls_number_parameters 131
_refine_ls_number_restraints 63
_refine_ls_R_factor_all 0.0310
_refine_ls_R_factor_gt 0.0192
_refine_ls_shift/su_max 0.0395
_refine_ls_shift/su_mean 0.0057
_refine_ls_weighting_scheme sigma
_refine_ls_wR_factor_all 0.0144
_refine_ls_wR_factor_gt 0.0123
_cod_data_source_file c7dt03926c3.cif
_cod_data_source_block I
_cod_depositor_comments
;
The following automatic conversions were performed:

'_diffrn_radiation_probe' value 'X-ray' changed to 'x-ray' according
to
/home/data/users/saulius/crontab/automatic-downloads/rss-feeds/RSC/lib/dictionaries/cif_core.dic
dictionary named 'cif_core.dic' version 2.4.2 from 2011-04-26.

Automatic conversion script
Id: cif_fix_values 4973 2017-02-22 13:04:09Z antanas 

 Adding full bibliography for 7045622--7045625.cif.
;
_cod_original_formula_sum 'B4 H20 N1 Sc1'
_cod_database_code 7045625

loop_
_space_group_symop_id
_space_group_symop_operation_xyz
1 x,y,z
2 -x,y+1/2,-z+1/2
3 -x,-y,-z
4 x,-y+1/2,z+1/2

loop_
_atom_site_label
_atom_site_type_symbol
_atom_site_fract_x
_atom_site_fract_y
_atom_site_fract_z
_atom_site_adp_type
_atom_site_U_iso_or_equiv
_atom_site_site_symmetry_multiplicity
_atom_site_occupancy
_atom_site_calc_flag
N N 0.581(3) 0.5398(7) 0.3272(14) Uiso 0.056(7) 4 1 d
H1 H 0.462(9) 0.539(3) 0.332(9) Uiso 0.067(9) 4 1 d
H2 H 0.528(16) 0.556(6) 0.237(4) Uiso 0.067(9) 4 1 d
H3 H 0.683(5) 0.598(5) 0.386(8) Uiso 0.067(9) 4 1 d
H4 H 0.652(10) 0.466(3) 0.354(5) Uiso 0.067(9) 4 1 d
Sc Sc 0.9153(9) 0.1770(3) 0.6687(5) Uiso 0.042(3) 4 1 d
B1 B 1.250(2) 0.1260(13) 0.8516(12) Uiso 0.019(6) 4 1 d
B2 B 0.965(2) 0.3400(11) 0.5909(15) Uiso 0.019(6) 4 1 d
B3 B 0.762(3) 0.0330(11) 0.5171(13) Uiso 0.019(6) 4 1 d
B4 B 0.6996(19) 0.2191(13) 0.7285(13) Uiso 0.019(6) 4 1 d
H11 H 1.166(6) 0.179(6) 0.8829(12) Uiso 0.023(8) 4 1 d
H12 H 1.152(6) 0.0462(13) 0.798(5) Uiso 0.023(8) 4 1 d
H13 H 1.266(2) 0.178(7) 0.782(4) Uiso 0.023(8) 4 1 d
H14 H 1.417(3) 0.101(2) 0.9425(19) Uiso 0.023(8) 4 1 d
H21 H 1.080(11) 0.340(4) 0.7028(19) Uiso 0.023(8) 4 1 d
H22 H 0.999(15) 0.2631(17) 0.552(8) Uiso 0.023(8) 4 1 d
H23 H 0.793(5) 0.337(4) 0.557(8) Uiso 0.023(8) 4 1 d
H24 H 0.990(4) 0.4202(16) 0.553(2) Uiso 0.023(8) 4 1 d
H31 H 0.644(6) 0.063(5) 0.536(6) Uiso 0.023(8) 4 1 d
H32 H 0.803(11) 0.106(3) 0.478(3) Uiso 0.023(8) 4 1 d
H33 H 0.915(8) 0.001(2) 0.613(3) Uiso 0.023(8) 4 1 d
H34 H 0.686(4) -0.0387(17) 0.442(2) Uiso 0.023(8) 4 1 d
H41 H 0.613(7) 0.242(8) 0.620(3) Uiso 0.023(8) 4 1 d
H42 H 0.739(13) 0.125(2) 0.744(9) Uiso 0.023(8) 4 1 d
H43 H 0.855(8) 0.270(6) 0.792(7) Uiso 0.023(8) 4 1 d
H44 H 0.592(3) 0.240(2) 0.758(2) Uiso 0.023(8) 4 1 d

loop_
_atom_type_symbol
_atom_type_scat_dispersion_real
_atom_type_scat_dispersion_imag
_atom_type_scat_source
B 0.0090 0.0039 'International Tables Vol C tables 4.2.6.8 and 6.1.1.1'
H 0.0000 0.0000 'International Tables Vol C tables 4.2.6.8 and 6.1.1.1'
N 0.0311 0.0180 'International Tables Vol C tables 4.2.6.8 and 6.1.1.1'
Sc 0.3119 1.5331 'International Tables Vol C tables 4.2.6.8 and 6.1.1.1'

loop_
_geom_angle_atom_site_label_1
_geom_angle_atom_site_label_2
_geom_angle_atom_site_label_3
_geom_angle
B1 Sc B2 105.5(6)
B1 Sc B3 110.9(6)
B1 Sc B4 109.8(6)
B1 Sc H42 96.7(18)
B2 Sc B3 113.3(7)
B2 Sc B4 108.3(7)
B2 Sc H42 137.7(13)
B3 Sc B4 109.0(7)
B3 Sc H42 90.6(18)
B4 Sc H42 29.5(12)
H11 B1 H12 109(4)
H11 B1 H13 109(5)
H11 B1 H14 109(2)
H12 B1 H13 109(5)
H12 B1 H14 109(2)
H13 B1 H14 109(2)
H21 B2 H22 109(5)
H21 B2 H23 109(7)
H21 B2 H24 109(3)
H22 B2 H23 109(6)
H22 B2 H24 109(6)
H23 B2 H24 109(4)
H31 B3 H32 109(5)
H31 B3 H33 109(5)
H31 B3 H34 109(3)
H32 B3 H33 109(4)
H32 B3 H34 109(3)
H33 B3 H34 109(2)
H41 B4 H42 109(7)
H41 B4 H43 109(6)
H41 B4 H44 109(3)
H42 B4 H43 109(5)
H42 B4 H44 109(7)
H43 B4 H44 109(5)

loop_
_geom_bond_atom_site_label_1
_geom_bond_atom_site_label_2
_geom_bond_distance
Sc B1 2.315(12)
Sc B2 2.321(18)
Sc B3 2.309(14)
Sc B4 2.31(2)
Sc H42 2.20(13)
B1 H11 1.15(6)
B1 H12 1.15(3)
B1 H13 1.15(7)
B1 H14 1.149(19)
B2 H21 1.14(2)
B2 H22 1.15(9)
B2 H23 1.15(5)
B2 H24 1.14(3)
B3 H31 1.15(7)
B3 H32 1.15(7)
B3 H33 1.15(3)
B3 H34 1.15(2)
B4 H41 1.15(5)
B4 H42 1.15(3)
B4 H43 1.15(6)
B4 H44 1.15(4)

loop_
_restr_distance_atom_site_label_1
_restr_distance_atom_site_label_2
_restr_distance_site_symmetry_2
_restr_distance_target
_restr_distance_target_weight_param
B1 H11 . 1.15 0.01
B1 H12 . 1.15 0.01
B1 H13 . 1.15 0.01
B1 H14 . 1.15 0.01
B2 H21 . 1.15 0.01
B2 H22 . 1.15 0.01
B2 H23 . 1.15 0.01
B2 H24 . 1.15 0.01
B3 H31 . 1.15 0.01
B3 H32 . 1.15 0.01
B3 H33 . 1.15 0.01
B3 H34 . 1.15 0.01
B4 H41 . 1.15 0.01
B4 H42 . 1.15 0.01
B4 H43 . 1.15 0.01
B4 H44 . 1.15 0.01
N H1 . 0.98 0.01
N H2 . 0.98 0.01
N H3 . 0.98 0.01
N H4 . 0.98 0.01
H4 H42 4_554 2.2 0.01
H3 H24 3_766 2.2 0.01

loop_
_restr_angle_atom_site_label_1
_restr_angle_atom_site_label_2
_restr_angle_atom_site_label_3
_restr_angle_target
_restr_angle_target_weight_param
H11 B1 H12 109.47 0.01
H11 B1 H13 109.47 0.01
H11 B1 H14 109.47 0.01
H12 B1 H13 109.47 0.01
H12 B1 H14 109.47 0.01
H13 B1 H14 109.47 0.01
H21 B2 H22 109.47 0.01
H21 B2 H23 109.47 0.01
H21 B2 H24 109.47 0.01
H22 B2 H23 109.47 0.01
H22 B2 H24 109.47 0.01
H23 B2 H24 109.47 0.01
H31 B3 H32 109.47 0.01
H31 B3 H33 109.47 0.01
H31 B3 H34 109.47 0.01
H32 B3 H33 109.47 0.01
H32 B3 H34 109.47 0.01
H33 B3 H34 109.47 0.01
H41 B4 H42 109.47 0.01
H41 B4 H43 109.47 0.01
H41 B4 H44 109.47 0.01
H42 B4 H43 109.47 0.01
H42 B4 H44 109.47 0.01
H43 B4 H44 109.47 0.01
H1 N H2 109.47 0.01
H1 N H3 109.47 0.01
H1 N H4 109.47 0.01
H2 N H3 109.47 0.01
H2 N H4 109.47 0.01
H3 N H4 109.47 0.01

loop_
_restr_equal_distance_atom_site_label_1
_restr_equal_distance_atom_site_label_2
_restr_equal_distance_class_class_id
_restr_equal_distance_class_target_weight_param
Sc H11 1 0.01
Sc H12 1 0.01
Sc H13 1 0.01
Sc H21 1 0.01
Sc H22 1 0.01
Sc H23 1 0.01
Sc H31 1 0.01
Sc H32 1 0.01
Sc H33 1 0.01
Sc H41 1 0.01
Sc H42 1 0.01
Sc H43 1 0.01
